data_7226069
loop_
_publ_author_name
'Groves, Brandon R.'
'Smithen, Deborah A.'
'Cameron, T. Stanley'
'Thompson, Alison'

_publ_section_title
;
 Thionation reactions of 2-pyrrole carboxylates
;
_journal_issue 74
_journal_name_full 'RSC Adv.'
_journal_page_first 69691
_journal_paper_doi 10.1039/C6RA14809C
_journal_volume 6
_journal_year 2016
_chemical_formula_moiety 'C15 H16 N O P S3 '
_chemical_formula_sum 'C15 H16 N O P S3'
_chemical_formula_weight 353.45
_space_group_IT_number 14
_symmetry_cell_setting monoclinic
_symmetry_Int_Tables_number 14
_symmetry_space_group_name_Hall '-P 2yn'
_symmetry_space_group_name_H-M 'P 1 21/n 1'
_audit_update_record
;
2016-02-24 deposited with the CCDC.
2016-07-15 downloaded from the CCDC.
;
_cell_angle_alpha 90.0000
_cell_angle_beta 97.168(6)
_cell_angle_gamma 90.0000
_cell_formula_units_Z 4
_cell_length_a 7.4515(15)
_cell_length_b 11.579(2)
_cell_length_c 19.631(3)
_cell_measurement_reflns_used 6925
_cell_measurement_temperature 293.0
_cell_measurement_theta_max 32.0
_cell_measurement_theta_min 3.1
_cell_volume 1680.5(5)
_computing_cell_refinement PROCESS
_computing_data_collection PROCESS
_computing_data_reduction CrystalStructure
_computing_publication_material 'CrystalStructure 3.8'
_computing_structure_refinement CRYSTALS
_computing_structure_solution SHELXS86
_diffrn_ambient_temperature 293.0
_diffrn_detector_area_resol_mean 10.00
_diffrn_measured_fraction_theta_full 0.987
_diffrn_measured_fraction_theta_max 0.988
_diffrn_measurement_device_type 'Rigaku RAXIS-UNKNOWN'
_diffrn_measurement_method \w
_diffrn_radiation_type 'Mo K\a'
_diffrn_radiation_wavelength 0.71075
_diffrn_reflns_av_R_equivalents 0.048
_diffrn_reflns_limit_h_max 11
_diffrn_reflns_limit_h_min -11
_diffrn_reflns_limit_k_max 17
_diffrn_reflns_limit_k_min -17
_diffrn_reflns_limit_l_max 29
_diffrn_reflns_limit_l_min -29
_diffrn_reflns_number 21248
_diffrn_reflns_theta_full 26.00
_diffrn_reflns_theta_max 32.03
_exptl_absorpt_coefficient_mu 0.533
_exptl_absorpt_correction_T_max 0.952
_exptl_absorpt_correction_T_min 0.693
_exptl_absorpt_correction_type multi-scan
_exptl_absorpt_process_details
;
     Higashi, T. (1995). Program for Absorption Correction.
     Rigaku Corporation, Tokyo, Japan.
;
_exptl_crystal_colour orange
_exptl_crystal_density_diffrn 1.397
_exptl_crystal_density_method 'not measured'
_exptl_crystal_description plate
_exptl_crystal_F_000 736.00
_exptl_crystal_size_max 0.27
_exptl_crystal_size_mid 0.26
_exptl_crystal_size_min 0.09
_refine_diff_density_max 0.57
_refine_diff_density_min -0.56
_refine_ls_extinction_method none
_refine_ls_goodness_of_fit_ref 1.096
_refine_ls_hydrogen_treatment noref
_refine_ls_number_parameters 190
_refine_ls_number_reflns 2132
_refine_ls_R_factor_gt 0.0292
_refine_ls_shift/su_max 0.0000
_refine_ls_structure_factor_coef F
_refine_ls_weighting_details
;
     Chebychev polynomial with 3 parameters (Carruthers & Watkin, 1979)
     6.1377    -0.4721    4.3448
;
_refine_ls_weighting_scheme calc
_refine_ls_wR_factor_ref 0.0357
_reflns_number_gt 2132
_reflns_number_total 3256
_reflns_threshold_expression F^2^>2.0\s(F^2^)
_cod_data_source_file c6ra14809c2.cif
_cod_data_source_block '__debn3'
_cod_original_formula_sum 'C15 H16 N O P S3 '
_cod_database_code 7226069

loop_
_symmetry_equiv_pos_site_id
_symmetry_equiv_pos_as_xyz
1 +X,+Y,+Z
2 1/2-X,1/2+Y,1/2-Z
3 -X,-Y,-Z
4 1/2+X,1/2-Y,1/2+Z

loop_
_atom_site_label
_atom_site_type_symbol
_atom_site_fract_x
_atom_site_fract_y
_atom_site_fract_z
_atom_site_U_iso_or_equiv
_atom_site_adp_type
_atom_site_occupancy
_atom_site_symmetry_multiplicity
_atom_site_calc_flag
_atom_site_refinement_flags
S1 S 0.53045(7) 0.84665(4) 0.15327(3) 0.06415(17) Uani 1.00 1 d .
S2 S 0.95621(7) 0.80589(5) 0.23524(3) 0.06406(16) Uani 1.00 1 d .
S3 S 1.13760(7) 0.77369(6) 0.37531(3) 0.0851(2) Uani 1.00 1 d .
P1 P 0.70428(6) 0.73594(4) 0.19391(2) 0.04631(14) Uani 1.00 1 d .
O2 O 0.88429(18) 0.34191(11) 0.02147(6) 0.0649(4) Uani 1.00 1 d .
N2 N 0.66739(19) 0.67643(12) 0.27063(6) 0.0439(4) Uani 1.00 1 d .
C1 C 0.8038(2) 0.68245(16) 0.32714(8) 0.0472(5) Uani 1.00 1 d .
C2 C 0.7412(2) 0.62169(16) 0.38083(9) 0.0527(5) Uani 1.00 1 d .
C3 C 0.5671(2) 0.57960(16) 0.35724(9) 0.0538(6) Uani 1.00 1 d .
C4 C 0.5256(2) 0.61316(16) 0.28911(8) 0.0484(5) Uani 1.00 1 d .
C5 C 0.9591(2) 0.74598(16) 0.31902(9) 0.0557(6) Uani 1.00 1 d .
C6 C 0.7478(2) 0.61640(15) 0.14077(8) 0.0442(5) Uani 1.00 1 d .
C7 C 0.6965(2) 0.61854(17) 0.07014(9) 0.0506(5) Uani 1.00 1 d .
C8 C 0.7368(2) 0.52727(18) 0.02874(9) 0.0553(6) Uani 1.00 1 d .
C9 C 0.8329(2) 0.43424(16) 0.05758(9) 0.0498(6) Uani 1.00 1 d .
C10 C 0.8866(2) 0.43097(15) 0.12841(9) 0.0503(6) Uani 1.00 1 d .
C11 C 0.8446(2) 0.52032(16) 0.16912(8) 0.0483(5) Uani 1.00 1 d .
C12 C 0.8407(3) 0.6013(2) 0.45112(9) 0.0770(7) Uani 1.00 1 d .
C13 C 0.4486(3) 0.5111(2) 0.39774(11) 0.0824(8) Uani 1.00 1 d .
C14 C 0.3586(2) 0.59010(17) 0.23996(9) 0.0598(6) Uani 1.00 1 d .
C15 C 0.8310(2) 0.3396(2) -0.05125(10) 0.0752(7) Uani 1.00 1 d .
H1 H 0.3916 0.5506 0.2000 0.094 Uiso 1.00 1 c R
H2 H 0.5109 0.4445 0.4164 0.118 Uiso 1.00 1 c R
H3 H 0.8689 0.4107 -0.0710 0.109 Uiso 1.00 1 c R
H4 H 0.9143 0.6694 0.4638 0.108 Uiso 1.00 1 c R
H5 H 0.9195 0.5362 0.4500 0.108 Uiso 1.00 1 c R
H6 H 0.7579 0.5901 0.4831 0.108 Uiso 1.00 1 c R
H7 H 0.3421 0.4891 0.3678 0.118 Uiso 1.00 1 c R
H8 H 0.4149 0.5594 0.4337 0.118 Uiso 1.00 1 c R
H9 H 0.3033 0.6630 0.2254 0.094 Uiso 1.00 1 c R
H10 H 0.2759 0.5445 0.2614 0.094 Uiso 1.00 1 c R
H11 H 0.7025 0.3330 -0.0601 0.109 Uiso 1.00 1 c R
H12 H 0.8879 0.2758 -0.0704 0.109 Uiso 1.00 1 c R
H13 H 0.6324 0.6815 0.0503 0.077 Uiso 1.00 1 c R
H14 H 0.7050 0.5323 -0.0192 0.090 Uiso 1.00 1 c R
H15 H 0.9513 0.3679 0.1479 0.078 Uiso 1.00 1 c R
H16 H 0.8824 0.5200 0.2157 0.076 Uiso 1.00 1 c R

loop_
_atom_site_aniso_label
_atom_site_aniso_U_11
_atom_site_aniso_U_22
_atom_site_aniso_U_33
_atom_site_aniso_U_12
_atom_site_aniso_U_13
_atom_site_aniso_U_23
S1 0.0759(3) 0.0513(3) 0.0607(3) 0.0106(2) -0.0095(2) 0.0067(2)
S2 0.0613(3) 0.0624(3) 0.0655(3) -0.0165(2) -0.0037(2) -0.0010(2)
S3 0.0712(4) 0.0989(4) 0.0762(3) -0.0056(3) -0.0257(3) -0.0209(3)
P1 0.0516(2) 0.0453(3) 0.0399(2) -0.0018(2) -0.0023(2) 0.0025(2)
O2 0.0818(9) 0.0575(9) 0.0574(8) -0.0082(7) 0.0167(6) -0.0144(6)
N2 0.0486(8) 0.0434(8) 0.0378(7) 0.0032(7) -0.0022(6) -0.0029(6)
C1 0.0551(11) 0.0442(11) 0.0393(9) 0.0089(10) -0.0057(8) -0.0087(8)
C2 0.0692(13) 0.0475(11) 0.0400(10) 0.0175(10) 0.0007(9) -0.0045(8)
C3 0.0730(13) 0.0495(13) 0.0400(11) 0.0079(10) 0.0107(9) 0.0046(8)
C4 0.0534(11) 0.0474(12) 0.0439(11) 0.0052(10) 0.0044(8) -0.0022(8)
C5 0.0591(13) 0.0520(13) 0.0523(11) 0.0088(11) -0.0078(9) -0.0136(9)
C6 0.0453(10) 0.0466(12) 0.0403(10) -0.0051(8) 0.0037(8) 0.0034(7)
C7 0.0535(11) 0.0561(13) 0.0402(11) -0.0002(9) -0.0023(8) 0.0058(9)
C8 0.0576(11) 0.0700(15) 0.0374(10) -0.0095(11) 0.0023(8) -0.0038(9)
C9 0.0526(11) 0.0495(13) 0.0483(11) -0.0152(10) 0.0104(9) -0.0050(9)
C10 0.0561(12) 0.0416(12) 0.0531(12) -0.0043(9) 0.0068(9) 0.0026(8)
C11 0.0577(11) 0.0471(12) 0.0395(10) -0.0054(9) 0.0031(8) 0.0022(8)
C12 0.1035(17) 0.0802(16) 0.0426(11) 0.0258(13) -0.0089(11) -0.0012(10)
C13 0.1083(18) 0.0822(17) 0.0596(13) -0.0003(14) 0.0213(12) 0.0169(11)
C14 0.0549(11) 0.0645(13) 0.0581(11) -0.0039(10) -0.0004(9) 0.0045(10)
C15 0.0837(15) 0.0818(17) 0.0621(13) -0.0210(12) 0.0168(11) -0.0292(11)

loop_
_atom_type_symbol
_atom_type_description
_atom_type_scat_dispersion_real
_atom_type_scat_dispersion_imag
_atom_type_scat_source
C C 0.003 0.002
;
International Tables for Crystallography
(1992, Vol. C, Tables 4.2.6.8 and 6.1.1.4)
;
H H 0.000 0.000
;
International Tables for Crystallography
(1992, Vol. C, Table 6.1.1.4)
;
N N 0.006 0.003
;
International Tables for Crystallography
(1992, Vol. C, Tables 4.2.6.8 and 6.1.1.4)
;
O O 0.011 0.006
;
International Tables for Crystallography
(1992, Vol. C, Tables 4.2.6.8 and 6.1.1.4)
;
P P 0.102 0.094
;
International Tables for Crystallography
(1992, Vol. C, Tables 4.2.6.8 and 6.1.1.4)
;
S S 0.125 0.123
;
International Tables for Crystallography
(1992, Vol. C, Tables 4.2.6.8 and 6.1.1.4)
;

loop_
_geom_angle_atom_site_label_1
_geom_angle_atom_site_label_2
_geom_angle_atom_site_label_3
_geom_angle
_geom_angle_publ_flag
P(1) S(2) C(5) 96.50(6) yes
S(1) P(1) S(2) 115.10(3) yes
S(1) P(1) N(2) 117.39(5) yes
S(1) P(1) C(6) 115.85(5) yes
S(2) P(1) N(2) 92.81(5) yes
S(2) P(1) C(6) 107.69(5) yes
N(2) P(1) C(6) 105.25(7) yes
C(9) O(2) C(15) 118.13(14) yes
P(1) N(2) C(1) 119.60(11) yes
P(1) N(2) C(4) 131.49(10) yes
C(1) N(2) C(4) 108.77(12) yes
N(2) C(1) C(2) 107.07(15) yes
N(2) C(1) C(5) 117.55(14) yes
C(2) C(1) C(5) 135.35(15) yes
C(1) C(2) C(3) 107.88(15) yes
C(1) C(2) C(12) 126.91(17) yes
C(3) C(2) C(12) 125.20(17) yes
C(2) C(3) C(4) 107.73(16) yes
C(2) C(3) C(13) 126.31(16) yes
C(4) C(3) C(13) 125.96(17) yes
N(2) C(4) C(3) 108.54(14) yes
N(2) C(4) C(14) 121.97(14) yes
C(3) C(4) C(14) 129.49(17) yes
S(2) C(5) S(3) 117.26(11) yes
S(2) C(5) C(1) 113.28(12) yes
S(3) C(5) C(1) 129.46(13) yes
P(1) C(6) C(7) 121.36(13) yes
P(1) C(6) C(11) 120.30(11) yes
C(7) C(6) C(11) 118.24(15) yes
C(6) C(7) C(8) 121.13(16) yes
C(7) C(8) C(9) 119.64(16) yes
O(2) C(9) C(8) 124.43(15) yes
O(2) C(9) C(10) 115.57(15) yes
C(8) C(9) C(10) 120.00(16) yes
C(9) C(10) C(11) 120.19(15) yes
C(6) C(11) C(10) 120.80(14) yes
C(6) C(7) H(13) 119.6 no
C(8) C(7) H(13) 119.2 no
C(7) C(8) H(14) 119.4 no
C(9) C(8) H(14) 120.8 no
C(9) C(10) H(15) 119.9 no
C(11) C(10) H(15) 119.9 no
C(6) C(11) H(16) 118.4 no
C(10) C(11) H(16) 120.8 no
C(2) C(12) H(4) 107.7 no
C(2) C(12) H(5) 109.7 no
C(2) C(12) H(6) 110.2 no
H(4) C(12) H(5) 108.4 no
H(4) C(12) H(6) 109.6 no
H(5) C(12) H(6) 111.2 no
C(3) C(13) H(2) 110.1 no
C(3) C(13) H(7) 108.3 no
C(3) C(13) H(8) 108.1 no
H(2) C(13) H(7) 110.2 no
H(2) C(13) H(8) 110.5 no
H(7) C(13) H(8) 109.5 no
C(4) C(14) H(1) 109.4 no
C(4) C(14) H(9) 108.9 no
C(4) C(14) H(10) 110.3 no
H(1) C(14) H(9) 108.5 no
H(1) C(14) H(10) 110.0 no
H(9) C(14) H(10) 109.9 no
O(2) C(15) H(3) 108.9 no
O(2) C(15) H(11) 109.3 no
O(2) C(15) H(12) 109.1 no
H(3) C(15) H(11) 109.3 no
H(3) C(15) H(12) 109.6 no
H(11) C(15) H(12) 110.6 no

loop_
_geom_bond_atom_site_label_1
_geom_bond_atom_site_label_2
_geom_bond_distance
_geom_bond_publ_flag
S(1) P(1) 1.9235(6) yes
S(2) P(1) 2.1115(6) yes
S(2) C(5) 1.7826(18) yes
S(3) C(5) 1.6510(18) yes
P(1) N(2) 1.7094(13) yes
P(1) C(6) 1.7871(17) yes
O(2) C(9) 1.364(2) yes
O(2) C(15) 1.433(2) yes
N(2) C(1) 1.4097(19) yes
N(2) C(4) 1.371(2) yes
C(1) C(2) 1.395(2) yes
C(1) C(5) 1.397(2) yes
C(2) C(3) 1.409(2) yes
C(2) C(12) 1.501(2) yes
C(3) C(4) 1.390(2) yes
C(3) C(13) 1.489(3) yes
C(4) C(14) 1.500(2) yes
C(6) C(7) 1.392(2) yes
C(6) C(11) 1.403(2) yes
C(7) C(8) 1.389(2) yes
C(8) C(9) 1.376(2) yes
C(9) C(10) 1.399(2) yes
C(10) C(11) 1.367(2) yes
C(7) H(13) 0.930 no
C(8) H(14) 0.943 no
C(10) H(15) 0.930 no
C(11) H(16) 0.922 no
C(12) H(4) 0.975 no
C(12) H(5) 0.957 no
C(12) H(6) 0.943 no
C(13) H(2) 0.950 no
C(13) H(7) 0.961 no
C(13) H(8) 0.958 no
C(14) H(1) 0.965 no
C(14) H(9) 0.967 no
C(14) H(10) 0.949 no
C(15) H(3) 0.967 no
C(15) H(11) 0.955 no
C(15) H(12) 0.952 no

loop_
_geom_contact_atom_site_label_1
_geom_contact_atom_site_label_2
_geom_contact_distance
_geom_contact_site_symmetry_2
S(2) C(4) 3.5946(19) 2_655
S(2) C(14) 3.578(2) 2_655
O(2) C(2) 3.392(2) 2_645
O(2) C(8) 3.454(2) 3_765
O(2) C(12) 3.330(2) 2_645
C(1) C(10) 3.371(2) 2_655
C(2) O(2) 3.392(2) 2_655
C(4) S(2) 3.5946(19) 2_645
C(5) C(10) 3.599(2) 2_655
C(8) O(2) 3.454(2) 3_765
C(8) C(15) 3.548(2) 3_765
C(10) C(1) 3.371(2) 2_645
C(10) C(5) 3.599(2) 2_645
C(12) O(2) 3.330(2) 2_655
C(14) S(2) 3.578(2) 2_645
C(15) C(8) 3.548(2) 3_765
S(1) H(5) 3.042 2_655
S(1) H(7) 3.211 2_555
S(1) H(11) 3.145 3_665
S(1) H(16) 3.263 2_655
S(2) H(1) 3.251 2_655
S(2) H(2) 3.417 2_655
S(2) H(7) 3.407 2_655
S(2) H(9) 3.096 1_655
S(2) H(10) 3.405 2_655
S(3) H(1) 3.526 2_655
S(3) H(8) 3.339 1_655
S(3) H(9) 3.568 1_655
S(3) H(13) 3.479 4_565
S(3) H(14) 3.054 4_565
S(3) H(15) 3.336 2_755
O(2) H(3) 3.476 3_765
O(2) H(4) 3.031 2_645
O(2) H(6) 3.100 2_645
O(2) H(14) 3.394 3_765
N(2) H(15) 2.935 2_655
C(1) H(15) 2.950 2_655
C(2) H(15) 3.210 2_655
C(3) H(15) 3.342 2_655
C(4) H(15) 3.195 2_655
C(5) H(9) 3.472 1_655
C(5) H(10) 3.600 1_655
C(5) H(15) 3.502 2_655
C(6) H(3) 3.333 3_765
C(6) H(11) 3.575 3_665
C(6) H(12) 3.430 3_765
C(7) H(3) 3.254 3_765
C(7) H(11) 3.008 3_665
C(7) H(12) 3.329 3_765
C(7) H(14) 3.501 3_665
C(8) H(3) 3.038 3_765
C(8) H(14) 3.346 3_665
C(9) H(3) 2.843 3_765
C(9) H(4) 3.575 2_645
C(10) H(3) 2.910 3_765
C(11) H(3) 3.152 3_765
C(11) H(10) 3.498 1_655
C(12) H(5) 2.937 3_766
C(12) H(11) 3.472 2_655
C(13) H(6) 3.179 3_666
C(13) H(8) 3.436 3_666
C(13) H(12) 3.422 4_455
C(14) H(3) 3.532 3_665
C(15) H(1) 3.419 3_665
C(15) H(4) 3.310 2_645
C(15) H(6) 3.286 2_645
C(15) H(9) 3.441 3_665
C(15) H(13) 3.464 3_665
H(1) S(2) 3.251 2_645
H(1) S(3) 3.526 2_645
H(1) C(15) 3.419 3_665
H(1) H(3) 3.027 3_665
H(1) H(11) 3.061 3_665
H(2) S(2) 3.417 2_645
H(2) H(2) 3.549 3_666
H(2) H(6) 3.009 3_666
H(2) H(8) 2.927 3_666
H(2) H(12) 2.735 4_455
H(3) O(2) 3.476 3_765
H(3) C(6) 3.333 3_765
H(3) C(7) 3.254 3_765
H(3) C(8) 3.038 3_765
H(3) C(9) 2.843 3_765
H(3) C(10) 2.910 3_765
H(3) C(11) 3.152 3_765
H(3) C(14) 3.532 3_665
H(3) H(1) 3.027 3_665
H(3) H(9) 3.256 3_665
H(3) H(14) 3.499 3_765
H(3) H(15) 3.339 3_765
H(4) O(2) 3.031 2_655
H(4) C(9) 3.575 2_655
H(4) C(15) 3.310 2_655
H(4) H(5) 3.089 3_766
H(4) H(11) 2.887 2_655
H(4) H(12) 3.486 2_655
H(4) H(13) 2.796 4_565
H(5) S(1) 3.042 2_645
H(5) C(12) 2.937 3_766
H(5) H(4) 3.089 3_766
H(5) H(5) 2.325 3_766
H(5) H(6) 2.975 3_766
H(6) O(2) 3.100 2_655
H(6) C(13) 3.179 3_666
H(6) C(15) 3.286 2_655
H(6) H(2) 3.009 3_666
H(6) H(5) 2.975 3_766
H(6) H(7) 3.241 3_666
H(6) H(8) 2.800 3_666
H(6) H(11) 3.190 2_655
H(6) H(12) 3.035 2_655
H(7) S(1) 3.211 2_545
H(7) S(2) 3.407 2_645
H(7) H(6) 3.241 3_666
H(7) H(12) 3.301 4_455
H(8) S(3) 3.339 1_455
H(8) C(13) 3.436 3_666
H(8) H(2) 2.927 3_666
H(8) H(6) 2.800 3_666
H(8) H(8) 3.074 3_666
H(9) S(2) 3.096 1_455
H(9) S(3) 3.568 1_455
H(9) C(5) 3.472 1_455
H(9) C(15) 3.441 3_665
H(9) H(3) 3.256 3_665
H(9) H(11) 3.240 3_665
H(9) H(12) 3.272 3_665
H(9) H(16) 3.531 1_455
H(10) S(2) 3.405 2_645
H(10) C(5) 3.600 1_455
H(10) C(11) 3.498 1_455
H(10) H(16) 2.971 1_455
H(11) S(1) 3.145 3_665
H(11) C(6) 3.575 3_665
H(11) C(7) 3.008 3_665
H(11) C(12) 3.472 2_645
H(11) H(1) 3.061 3_665
H(11) H(4) 2.887 2_645
H(11) H(6) 3.190 2_645
H(11) H(9) 3.240 3_665
H(11) H(13) 2.532 3_665
H(12) C(6) 3.430 3_765
H(12) C(7) 3.329 3_765
H(12) C(13) 3.422 4_554
H(12) H(2) 2.735 4_554
H(12) H(4) 3.486 2_645
H(12) H(6) 3.035 2_645
H(12) H(7) 3.301 4_554
H(12) H(9) 3.272 3_665
H(12) H(13) 3.581 3_765
H(13) S(3) 3.479 4_464
H(13) C(15) 3.464 3_665
H(13) H(4) 2.796 4_464
H(13) H(11) 2.532 3_665
H(13) H(12) 3.581 3_765
H(13) H(14) 3.526 3_665
H(14) S(3) 3.054 4_464
H(14) O(2) 3.394 3_765
H(14) C(7) 3.501 3_665
H(14) C(8) 3.346 3_665
H(14) H(3) 3.499 3_765
H(14) H(13) 3.526 3_665
H(14) H(14) 3.323 3_665
H(15) S(3) 3.336 2_745
H(15) N(2) 2.935 2_645
H(15) C(1) 2.950 2_645
H(15) C(2) 3.210 2_645
H(15) C(3) 3.342 2_645
H(15) C(4) 3.195 2_645
H(15) C(5) 3.502 2_645
H(15) H(3) 3.339 3_765
H(16) S(1) 3.263 2_645
H(16) H(9) 3.531 1_655
H(16) H(10) 2.971 1_655

loop_
_geom_torsion_atom_site_label_1
_geom_torsion_atom_site_label_2
_geom_torsion_atom_site_label_3
_geom_torsion_atom_site_label_4
_geom_torsion
P(1) S(2) C(5) S(3) 179.21(10)
P(1) S(2) C(5) C(1) -1.73(14)
C(5) S(2) P(1) S(1) 125.63(6)
C(5) S(2) P(1) N(2) 3.51(8)
C(5) S(2) P(1) C(6) -103.47(8)
S(1) P(1) N(2) C(1) -125.50(12)
S(1) P(1) N(2) C(4) 59.25(17)
S(1) P(1) C(6) C(7) 15.90(16)
S(1) P(1) C(6) C(11) -167.82(12)
S(2) P(1) N(2) C(1) -5.25(13)
S(2) P(1) N(2) C(4) 179.50(15)
S(2) P(1) C(6) C(7) -114.58(13)
S(2) P(1) C(6) C(11) 61.69(14)
N(2) P(1) C(6) C(7) 147.35(14)
N(2) P(1) C(6) C(11) -36.38(15)
C(6) P(1) N(2) C(1) 103.95(13)
C(6) P(1) N(2) C(4) -71.31(17)
C(15) O(2) C(9) C(8) -1.7(2)
C(15) O(2) C(9) C(10) 179.15(16)
P(1) N(2) C(1) C(2) -176.57(12)
P(1) N(2) C(1) C(5) 5.2(2)
P(1) N(2) C(4) C(3) 176.58(13)
P(1) N(2) C(4) C(14) -4.0(2)
C(1) N(2) C(4) C(3) 0.9(2)
C(1) N(2) C(4) C(14) -179.61(16)
C(4) N(2) C(1) C(2) -0.33(19)
C(4) N(2) C(1) C(5) -178.59(16)
N(2) C(1) C(2) C(3) -0.4(2)
N(2) C(1) C(2) C(12) 178.32(18)
N(2) C(1) C(5) S(2) -1.5(2)
N(2) C(1) C(5) S(3) 177.42(14)
C(2) C(1) C(5) S(2) -179.14(19)
C(2) C(1) C(5) S(3) -0.2(3)
C(5) C(1) C(2) C(3) 177.4(2)
C(5) C(1) C(2) C(12) -3.9(3)
C(1) C(2) C(3) C(4) 1.0(2)
C(1) C(2) C(3) C(13) -179.19(19)
C(12) C(2) C(3) C(4) -177.78(18)
C(12) C(2) C(3) C(13) 2.1(3)
C(2) C(3) C(4) N(2) -1.2(2)
C(2) C(3) C(4) C(14) 179.43(18)
C(13) C(3) C(4) N(2) 178.98(18)
C(13) C(3) C(4) C(14) -0.4(3)
P(1) C(6) C(7) C(8) 177.51(14)
P(1) C(6) C(11) C(10) -176.69(13)
C(7) C(6) C(11) C(10) -0.3(2)
C(11) C(6) C(7) C(8) 1.2(2)
C(6) C(7) C(8) C(9) -1.6(2)
C(7) C(8) C(9) O(2) -177.94(17)
C(7) C(8) C(9) C(10) 1.2(2)
O(2) C(9) C(10) C(11) 178.85(16)
C(8) C(9) C(10) C(11) -0.3(2)
C(9) C(10) C(11) C(6) -0.1(2)
